data_7200049
loop_
_publ_author_name
'Kendrick, John'
'Gourlay, Matthew D.'
'Neumann, Marcus A.'
'Leusen, Frank J. J.'

_publ_section_title
;
 Predicting spontaneous racemate resolution using recent developments in
 crystal structure prediction
;
_journal_issue 11
_journal_name_full CrystEngComm
_journal_page_first 2391
_journal_page_last 2399
_journal_paper_doi 10.1039/b909038j
_journal_volume 11
_journal_year 2009
_space_group_IT_number 19
_symmetry_cell_setting orthorhombic
_symmetry_Int_Tables_number 19
_symmetry_space_group_name_Hall 'P 2ac 2ab'
_symmetry_space_group_name_H-M 'P 21 21 21'
_cell_angle_alpha 90.000000
_cell_angle_beta 90.000000
_cell_angle_gamma 90.000000
_cell_length_a 17.534026
_cell_length_b 5.158395
_cell_length_c 5.652478
_cell_volume 511.252
_cod_data_source_file 4HMO_enantiopure.cif
_cod_data_source_block 4HMO_E_7
_cod_original_sg_symbol_H-M 'P 2_1 2_1 2_1'
_cod_struct_determination_method theoretical
_cod_database_code 7200049

loop_
_symmetry_equiv_pos_site_id
_symmetry_equiv_pos_as_xyz
1 x,y,z
2 -x+1/2,-y,z+1/2
3 -x,y+1/2,-z+1/2
4 x+1/2,-y+1/2,-z

loop_
_atom_site_label
_atom_site_type_symbol
_atom_site_fract_x
_atom_site_fract_y
_atom_site_fract_z
C46 C 1.901445 0.192402 0.036004
C47 C 1.906549 0.462744 -0.081003
O48 O 1.833927 0.503088 -0.200239
C49 C 1.787311 0.298482 -0.153227
N50 N 1.824282 0.117224 -0.028674
O51 O 1.720681 0.293771 -0.228051
C52 C 1.913356 0.201229 0.303847
O53 O 1.914803 -0.049898 0.410948
H54 H 1.942881 0.057726 -0.042998
H55 H 1.863891 -0.129942 0.395103
H56 H 1.951932 0.476310 -0.213012
H57 H 1.798496 -0.045077 0.038452
H58 H 1.969384 0.289107 0.336434
H59 H 1.913396 0.616452 0.051116
H60 H 1.869234 0.326420 0.382439
